data_4066327
loop_
_publ_author_name
'Kilpin, Kelly J.'
'Horvath, Raphael'
'Jameson, Geoffrey B.'
'Telfer, Shane G.'
'Gordon, Keith C.'
'Crowley, James D.'

_publ_section_title
;
 Pyridyl Gold(I) Alkynyls: A Synthetic, Structural, Spectroscopic, and
 Computational Study
;
_journal_issue 23
_journal_name_full Organometallics
_journal_page_first 6186
_journal_paper_doi 10.1021/om1003978
_journal_volume 29
_journal_year 2010
_chemical_formula_moiety 'C19 H19 Au Fe N2 '
_chemical_formula_sum 'C19 H19 Au Fe N2'
_chemical_formula_weight 528.18
_chemical_name_systematic
;
 ?
;
_space_group_IT_number 2
_symmetry_cell_setting triclinic
_symmetry_space_group_name_Hall '-P 1'
_symmetry_space_group_name_H-M 'P -1'
_atom_sites_solution_hydrogens geom
_atom_sites_solution_primary direct
_atom_sites_solution_secondary difmap
_audit_conform_dict_location ftp://ftp.iucr.org/pub/cif_core.dic
_audit_conform_dict_name cif_core.dic
_audit_conform_dict_version 2.4
_audit_creation_date 2009-11-26T11:57:39-00:00
_audit_creation_method 'WinGX routine CIF_UPDATE'
_cell_angle_alpha 89.845(2)
_cell_angle_beta 89.908(2)
_cell_angle_gamma 72.099(2)
_cell_formula_units_Z 4
_cell_length_a 10.736(3)
_cell_length_b 10.830(3)
_cell_length_c 14.924(4)
_cell_measurement_reflns_used 1108
_cell_measurement_temperature 89(2)
_cell_measurement_theta_max 36.832
_cell_measurement_theta_min 4.800
_cell_volume 1651.2(8)
_computing_cell_refinement 'APEX2 and SAINT (Bruker, 2007)'
_computing_data_collection 'APEX2 (Bruker, 2007)'
_computing_data_reduction 'SAINT (Bruker, 2007)'
_computing_molecular_graphics 'ORTEP-3 (Farrugia, 1997) & Mercury (Macrae et al., 2006)'
_computing_publication_material 'SHELXTL-97 (Sheldrick, 2008) & enCIFer (Allen et al., 2004)'
_computing_structure_refinement 'SHELXL-97 (Sheldrick, 2008)'
_computing_structure_solution 'SIR97 (Altomare et al., 1999)'
_diffrn_ambient_temperature 89(2)
_diffrn_measured_fraction_theta_full 0.988
_diffrn_measured_fraction_theta_max 0.988
_diffrn_measurement_device_type 'CCD area detector'
_diffrn_measurement_method 'phi and omega scans'
_diffrn_radiation_monochromator graphite
_diffrn_radiation_type MoK\a
_diffrn_radiation_wavelength 0.71069
_diffrn_reflns_av_R_equivalents 0.1178
_diffrn_reflns_av_unetI/netI 0.1793
_diffrn_reflns_limit_h_max 13
_diffrn_reflns_limit_h_min -13
_diffrn_reflns_limit_k_max 13
_diffrn_reflns_limit_k_min -13
_diffrn_reflns_limit_l_max 18
_diffrn_reflns_limit_l_min -18
_diffrn_reflns_number 15404
_diffrn_reflns_theta_full 25.5
_diffrn_reflns_theta_max 25.5
_diffrn_reflns_theta_min 1.36
_exptl_absorpt_coefficient_mu 9.753
_exptl_absorpt_correction_T_max 1.0000
_exptl_absorpt_correction_T_min 0.118625
_exptl_absorpt_correction_type multi-scan
_exptl_absorpt_process_details 'SADABS (Bruker, 2007)'
_exptl_crystal_colour brown
_exptl_crystal_density_diffrn 2.125
_exptl_crystal_density_method 'not measured'
_exptl_crystal_description plate
_exptl_crystal_F_000 1008
_exptl_crystal_size_max 0.21
_exptl_crystal_size_mid 0.07
_exptl_crystal_size_min 0.02
_refine_diff_density_max 2.096
_refine_diff_density_min -1.746
_refine_diff_density_rms 0.283
_refine_ls_extinction_method none
_refine_ls_goodness_of_fit_ref 0.953
_refine_ls_hydrogen_treatment constr
_refine_ls_matrix_type full
_refine_ls_number_parameters 415
_refine_ls_number_reflns 6071
_refine_ls_number_restraints 18
_refine_ls_restrained_S_all 0.952
_refine_ls_R_factor_all 0.1443
_refine_ls_R_factor_gt 0.0667
_refine_ls_shift/su_max 0
_refine_ls_shift/su_mean 0
_refine_ls_structure_factor_coef Fsqd
_refine_ls_weighting_details 'calc w=1/[\s^2^(Fo^2^)+(0.0448P)^2^+0.0000P] where P=(Fo^2^+2Fc^2^)/3'
_refine_ls_weighting_scheme calc
_refine_ls_wR_factor_gt 0.122
_refine_ls_wR_factor_ref 0.1535
_reflns_number_gt 3222
_reflns_number_total 6071
_reflns_threshold_expression >2\s(I)
_cod_data_source_file om1003978_si_002.cif
_cod_data_source_block pcf
_cod_depositor_comments
;
The following automatic conversions were performed:

'_symmetry_cell_setting' value 'Triclinic' changed to 'triclinic'
according to /home/saulius/struct/CIF-dictionaries/cif_core.dic
dictionary named 'cif_core.dic' version 2.4.1 from 2010-06-29.

Automatic conversion script
Id: cif_fix_values 1715 2011-07-08 13:25:40Z adriana 
;
_cod_original_sg_symbol_H-M P-1
_cod_original_formula_sum 'C19 H19 Au Fe N2 '
_cod_database_code 4066327

loop_
_symmetry_equiv_pos_as_xyz
'x, y, z'
'-x, -y, -z'

loop_
_atom_site_label
_atom_site_type_symbol
_atom_site_fract_x
_atom_site_fract_y
_atom_site_fract_z
_atom_site_U_iso_or_equiv
_atom_site_adp_type
_atom_site_occupancy
_atom_site_symmetry_multiplicity
_atom_site_calc_flag
_atom_site_refinement_flags
C1 C 0.2755(17) 0.4773(14) 0.0567(10) 0.025(4) Uani 1 1 d .
H1 H 0.3463 0.4488 0.0178 0.03 Uiso 1 1 calc R
C2 C 0.1814(18) 0.4157(14) 0.0554(9) 0.033(5) Uani 1 1 d .
H2 H 0.1878 0.3493 0.0145 0.04 Uiso 1 1 calc R
C3 C 0.0750(16) 0.4520(14) 0.1154(10) 0.022(4) Uani 1 1 d U
C4 C 0.0730(18) 0.5539(14) 0.1739(10) 0.032(5) Uani 1 1 d .
H4 H 0.0063 0.5802 0.2162 0.038 Uiso 1 1 calc R
C5 C 0.1666(17) 0.6155(14) 0.1702(10) 0.028(4) Uani 1 1 d .
H5 H 0.1596 0.6851 0.2083 0.033 Uiso 1 1 calc R
C6 C -0.0149(16) 0.2861(14) 0.0559(9) 0.025(4) Uani 1 1 d U
H6A H -0.0933 0.2619 0.0628 0.037 Uiso 1 1 calc R
H6B H 0.0596 0.2141 0.072 0.037 Uiso 1 1 calc R
H6C H -0.0068 0.3098 -0.0054 0.037 Uiso 1 1 calc R
C7 C -0.1384(19) 0.4440(17) 0.1725(10) 0.045(5) Uani 1 1 d .
H7A H -0.1979 0.3953 0.1613 0.067 Uiso 1 1 calc R
H7B H -0.1813 0.5341 0.1601 0.067 Uiso 1 1 calc R
H7C H -0.1116 0.4339 0.2341 0.067 Uiso 1 1 calc R
C8 C 0.5460(19) 0.7509(14) 0.1039(9) 0.029(5) Uani 1 1 d .
C9 C 0.6223(19) 0.8103(16) 0.0982(10) 0.032(5) Uani 1 1 d .
C10 C 0.7133(18) 0.8836(14) 0.0805(10) 0.032(5) Uani 1 1 d .
C11 C 0.8279(16) 0.8884(15) 0.1317(9) 0.025(4) Uani 1 1 d .
H11 H 0.8607 0.8395 0.1826 0.029 Uiso 1 1 calc R
C12 C 0.879(2) 0.9766(16) 0.0925(10) 0.041(5) Uani 1 1 d .
H12 H 0.954 0.9952 0.1105 0.049 Uiso 1 1 calc R
C13 C 0.7972(19) 1.0346(15) 0.0200(10) 0.036(5) Uani 1 1 d .
H13 H 0.8071 1.1019 -0.0153 0.043 Uiso 1 1 calc R
C14 C 0.6998(18) 0.9759(14) 0.0092(10) 0.030(4) Uani 1 1 d .
H14 H 0.6372 0.9934 -0.036 0.036 Uiso 1 1 calc R
C15 C 0.5090(18) 1.1942(15) 0.1440(11) 0.034(5) Uani 1 1 d .
H15 H 0.4442 1.2113 0.1003 0.041 Uiso 1 1 calc R
C16 C 0.6009(16) 1.2610(14) 0.1547(11) 0.031(4) Uani 1 1 d .
H16 H 0.6075 1.3305 0.1203 0.038 Uiso 1 1 calc R
C17 C 0.6820(17) 1.2022(14) 0.2280(11) 0.031(5) Uani 1 1 d .
H17 H 0.754 1.2243 0.2488 0.038 Uiso 1 1 calc R
C18 C 0.6349(19) 1.1053(14) 0.2635(11) 0.039(5) Uani 1 1 d .
H18 H 0.6678 1.0552 0.3139 0.046 Uiso 1 1 calc R
C19 C 0.5304(16) 1.0960(15) 0.2109(11) 0.030(4) Uani 1 1 d .
H19 H 0.4839 1.0371 0.2183 0.036 Uiso 1 1 calc R
C20 C -0.2272(19) 0.4793(16) 0.4443(10) 0.036(5) Uani 1 1 d .
H20 H -0.1567 0.4528 0.4835 0.043 Uiso 1 1 calc R
C21 C -0.3188(18) 0.4150(15) 0.4465(10) 0.031(5) Uani 1 1 d .
H21 H -0.3105 0.3484 0.4877 0.038 Uiso 1 1 calc R
C22 C -0.4308(18) 0.4509(15) 0.3838(10) 0.029(4) Uani 1 1 d .
C23 C -0.4299(17) 0.5565(15) 0.3249(10) 0.026(4) Uani 1 1 d .
H23 H -0.4964 0.5849 0.2828 0.031 Uiso 1 1 calc R
C24 C -0.3386(17) 0.6143(15) 0.3285(10) 0.029(4) Uani 1 1 d .
H24 H -0.3443 0.6825 0.2891 0.035 Uiso 1 1 calc R
C25 C -0.5148(17) 0.2860(14) 0.4445(10) 0.030(4) Uani 1 1 d .
H25A H -0.5904 0.2575 0.4371 0.045 Uiso 1 1 calc R
H25B H -0.5114 0.3144 0.5051 0.045 Uiso 1 1 calc R
H25C H -0.4372 0.2156 0.4317 0.045 Uiso 1 1 calc R
C26 C -0.6382(16) 0.4447(13) 0.3270(10) 0.029(4) Uani 1 1 d .
H26A H -0.6967 0.3941 0.3356 0.044 Uiso 1 1 calc R
H26B H -0.612 0.4406 0.2652 0.044 Uiso 1 1 calc R
H26C H -0.6818 0.5333 0.3431 0.044 Uiso 1 1 calc R
C27 C 0.0413(19) 0.7511(17) 0.3930(11) 0.037(5) Uani 1 1 d .
C28 C 0.1249(18) 0.8078(17) 0.4007(9) 0.033(5) Uani 1 1 d .
C29 C 0.2132(17) 0.8854(15) 0.4202(11) 0.027(4) Uani 1 1 d .
C30 C 0.3255(18) 0.8872(15) 0.3691(11) 0.037(5) Uani 1 1 d .
H30 H 0.3582 0.8353 0.3196 0.044 Uiso 1 1 calc R
C31 C 0.3788(18) 0.9796(16) 0.4053(12) 0.042(5) Uani 1 1 d .
H31 H 0.4512 1.0009 0.3843 0.05 Uiso 1 1 calc R
C32 C 0.2989(19) 1.0349(16) 0.4816(10) 0.035(5) Uani 1 1 d .
H32 H 0.3116 1.0979 0.5196 0.042 Uiso 1 1 calc R
C33 C 0.1993(19) 0.9777(15) 0.4889(10) 0.034(5) Uani 1 1 d .
H33 H 0.134 0.9974 0.5323 0.041 Uiso 1 1 calc R
C34 C 0.1386(19) 1.1038(16) 0.2359(10) 0.039(5) Uani 1 1 d .
H34 H 0.1732 1.0533 0.1862 0.047 Uiso 1 1 calc R
C35 C 0.1833(17) 1.2044(16) 0.2735(10) 0.036(5) Uani 1 1 d .
H35 H 0.2536 1.2294 0.2527 0.043 Uiso 1 1 calc R
C36 C 0.1018(17) 1.2601(14) 0.3485(10) 0.034(5) Uani 1 1 d .
H36 H 0.1085 1.3277 0.3845 0.04 Uiso 1 1 calc R
C37 C 0.0098(18) 1.1924(16) 0.3568(11) 0.038(5) Uani 1 1 d .
H37 H -0.0554 1.2084 0.4003 0.046 Uiso 1 1 calc R
C38 C 0.0306(18) 1.0960(14) 0.2893(10) 0.032(5) Uani 1 1 d .
H38 H -0.0172 1.0384 0.2813 0.038 Uiso 1 1 calc R
N1 N 0.2705(12) 0.5777(12) 0.1121(8) 0.022(3) Uani 1 1 d .
N2 N -0.0215(13) 0.3956(11) 0.1136(8) 0.020(3) Uani 1 1 d U
N3 N -0.2334(15) 0.5786(11) 0.3884(8) 0.035(4) Uani 1 1 d .
N4 N -0.5230(14) 0.3932(12) 0.3832(9) 0.029(4) Uani 1 1 d .
Fe1 Fe 0.6906(2) 1.0645(2) 0.13347(14) 0.0275(6) Uani 1 1 d .
Fe2 Fe 0.1901(3) 1.0643(2) 0.36646(15) 0.0280(6) Uani 1 1 d .
Au1 Au 0.41102(8) 0.66677(6) 0.11002(4) 0.0334(2) Uani 1 1 d .
Au2 Au -0.08895(8) 0.66675(6) 0.39004(4) 0.0336(2) Uani 1 1 d .

loop_
_atom_site_aniso_label
_atom_site_aniso_U_11
_atom_site_aniso_U_22
_atom_site_aniso_U_33
_atom_site_aniso_U_23
_atom_site_aniso_U_13
_atom_site_aniso_U_12
C1 0.026(11) 0.016(8) 0.030(10) -0.004(7) 0.003(8) -0.001(8)
C2 0.052(14) 0.015(9) 0.016(8) 0.003(6) -0.007(8) 0.014(9)
C3 0.022(4) 0.022(4) 0.022(4) 0.0003(10) 0.0001(10) -0.0066(15)
C4 0.034(12) 0.026(9) 0.020(9) -0.003(7) -0.016(8) 0.014(9)
C5 0.031(12) 0.013(8) 0.032(10) -0.010(7) 0.015(8) 0.004(8)
C6 0.025(4) 0.025(4) 0.024(4) -0.002(2) -0.001(2) -0.007(2)
C7 0.069(16) 0.047(12) 0.021(9) 0.001(8) 0.008(9) -0.022(11)
C8 0.060(15) 0.013(9) 0.009(8) 0.002(6) 0.000(8) -0.003(9)
C9 0.055(15) 0.017(9) 0.019(9) 0.007(7) -0.001(9) -0.003(9)
C10 0.050(13) 0.012(8) 0.022(9) -0.004(7) 0.018(9) 0.006(8)
C11 0.023(11) 0.030(10) 0.010(8) -0.004(7) 0.000(7) 0.007(8)
C12 0.065(15) 0.034(11) 0.018(9) -0.010(8) -0.004(10) -0.006(10)
C13 0.060(14) 0.021(9) 0.023(9) -0.006(7) -0.004(9) -0.006(10)
C14 0.044(13) 0.018(9) 0.026(9) -0.011(7) 0.006(8) -0.008(9)
C15 0.031(12) 0.016(9) 0.050(12) -0.002(8) 0.012(9) 0.001(8)
C16 0.030(12) 0.011(8) 0.043(11) -0.001(7) 0.014(9) 0.008(8)
C17 0.040(12) 0.010(8) 0.045(11) -0.008(7) -0.019(9) -0.009(8)
C18 0.053(14) 0.006(8) 0.038(10) 0.000(7) -0.007(10) 0.017(9)
C19 0.015(10) 0.033(10) 0.036(10) -0.016(8) 0.014(8) 0.002(8)
C20 0.046(14) 0.030(10) 0.021(9) 0.003(7) -0.001(9) 0.004(9)
C21 0.051(14) 0.023(9) 0.019(9) 0.006(7) 0.002(9) -0.010(9)
C22 0.049(13) 0.022(9) 0.022(9) -0.010(7) 0.025(9) -0.019(9)
C23 0.028(11) 0.034(10) 0.016(8) -0.013(7) 0.017(7) -0.009(9)
C24 0.026(11) 0.026(9) 0.026(9) 0.014(7) -0.012(8) 0.004(9)
C25 0.037(12) 0.022(9) 0.032(10) 0.006(7) -0.008(9) -0.010(8)
C26 0.031(12) 0.010(8) 0.052(11) 0.006(7) 0.008(9) -0.012(8)
C27 0.037(14) 0.039(12) 0.022(10) -0.007(8) 0.002(9) 0.006(10)
C28 0.028(12) 0.043(11) 0.007(8) 0.014(7) 0.001(8) 0.018(10)
C29 0.027(12) 0.021(9) 0.032(10) 0.011(7) -0.016(9) -0.004(8)
C30 0.044(14) 0.023(10) 0.031(10) -0.002(7) -0.005(9) 0.009(9)
C31 0.032(12) 0.038(11) 0.065(13) 0.037(10) -0.013(11) -0.026(10)
C32 0.046(13) 0.035(10) 0.017(9) 0.007(7) -0.013(9) 0.000(10)
C33 0.042(13) 0.030(10) 0.019(9) 0.012(7) -0.020(9) 0.005(9)
C34 0.062(15) 0.027(10) 0.014(9) 0.012(7) -0.008(9) 0.007(10)
C35 0.028(12) 0.042(11) 0.027(10) 0.026(8) 0.004(8) 0.003(9)
C36 0.052(13) 0.006(8) 0.028(9) 0.002(6) 0.019(9) 0.013(8)
C37 0.033(13) 0.030(10) 0.040(11) 0.015(8) 0.001(9) 0.008(9)
C38 0.048(13) 0.016(9) 0.019(9) -0.001(6) 0.000(9) 0.008(8)
N1 0.016(8) 0.030(8) 0.019(7) 0.008(6) -0.002(6) -0.006(6)
N2 0.020(3) 0.020(3) 0.020(3) 0.0006(10) -0.0002(10) -0.0057(13)
N3 0.067(12) 0.013(7) 0.012(7) -0.003(5) 0.011(7) 0.008(7)
N4 0.032(10) 0.014(7) 0.040(9) 0.003(6) -0.010(7) -0.004(7)
Fe1 0.0352(17) 0.0197(13) 0.0233(13) -0.0025(9) 0.0017(11) -0.0019(12)
Fe2 0.0355(17) 0.0187(12) 0.0257(13) 0.0045(9) -0.0005(11) -0.0025(12)
Au1 0.0460(6) 0.0253(4) 0.0276(4) 0.0036(3) 0.0010(3) -0.0091(4)
Au2 0.0459(6) 0.0261(4) 0.0274(4) -0.0012(3) 0.0035(3) -0.0091(4)

loop_
_atom_type_symbol
_atom_type_description
_atom_type_scat_dispersion_real
_atom_type_scat_dispersion_imag
_atom_type_scat_source
C C 0.0033 0.0016 'International Tables Vol C Tables 4.2.6.8 and 6.1.1.4'
H H 0 0 'International Tables Vol C Tables 4.2.6.8 and 6.1.1.4'
N N 0.0061 0.0033 'International Tables Vol C Tables 4.2.6.8 and 6.1.1.4'
Fe Fe 0.3463 0.8444 'International Tables Vol C Tables 4.2.6.8 and 6.1.1.4'
Au Au -2.0133 8.8022 'International Tables Vol C Tables 4.2.6.8 and 6.1.1.4'

loop_
_geom_angle_atom_site_label_1
_geom_angle_atom_site_label_2
_geom_angle_atom_site_label_3
_geom_angle
N1 C1 C2 123.2(15)
N1 C1 H1 118.4
C2 C1 H1 118.4
C1 C2 C3 120.6(14)
C1 C2 H2 119.7
C3 C2 H2 119.7
N2 C3 C4 122.6(15)
N2 C3 C2 121.8(14)
C4 C3 C2 115.5(16)
C5 C4 C3 121.6(16)
C5 C4 H4 119.2
C3 C4 H4 119.2
C4 C5 N1 122.0(14)
C4 C5 H5 119
N1 C5 H5 119
N2 C6 H6A 109.5
N2 C6 H6B 109.5
H6A C6 H6B 109.5
N2 C6 H6C 109.5
H6A C6 H6C 109.5
H6B C6 H6C 109.5
N2 C7 H7A 109.5
N2 C7 H7B 109.5
H7A C7 H7B 109.5
N2 C7 H7C 109.5
H7A C7 H7C 109.5
H7B C7 H7C 109.5
C9 C8 Au1 175.4(15)
C8 C9 C10 173.6(16)
C14 C10 C9 124.7(16)
C14 C10 C11 105.6(16)
C9 C10 C11 129.5(14)
C14 C10 Fe1 70.5(9)
C9 C10 Fe1 123.0(11)
C11 C10 Fe1 67.6(9)
C12 C11 C10 108.8(14)
C12 C11 Fe1 71.3(10)
C10 C11 Fe1 70.4(8)
C12 C11 H11 125.6
C10 C11 H11 125.6
Fe1 C11 H11 124.4
C11 C12 C13 108.0(17)
C11 C12 Fe1 69.4(11)
C13 C12 Fe1 68.4(11)
C11 C12 H12 126
C13 C12 H12 126
Fe1 C12 H12 127.7
C14 C13 C12 109.8(17)
C14 C13 Fe1 72.7(10)
C12 C13 Fe1 70.8(11)
C14 C13 H13 125.1
C12 C13 H13 125.1
Fe1 C13 H13 123
C13 C14 C10 107.6(16)
C13 C14 Fe1 67.6(9)
C10 C14 Fe1 69.0(9)
C13 C14 H14 126.2
C10 C14 H14 126.2
Fe1 C14 H14 128.8
C16 C15 C19 109.1(16)
C16 C15 Fe1 71.8(10)
C19 C15 Fe1 68.7(9)
C16 C15 H15 125.5
C19 C15 H15 125.5
Fe1 C15 H15 125.7
C15 C16 C17 106.9(15)
C15 C16 Fe1 68.4(9)
C17 C16 Fe1 68.4(8)
C15 C16 H16 126.6
C17 C16 H16 126.6
Fe1 C16 H16 128.2
C18 C17 C16 108.2(15)
C18 C17 Fe1 70.0(8)
C16 C17 Fe1 71.2(8)
C18 C17 H17 125.9
C16 C17 H17 125.9
Fe1 C17 H17 124.6
C19 C18 C17 109.0(14)
C19 C18 Fe1 68.8(9)
C17 C18 Fe1 69.8(9)
C19 C18 H18 125.5
C17 C18 H18 125.5
Fe1 C18 H18 127.5
C18 C19 C15 106.8(16)
C18 C19 Fe1 70.9(10)
C15 C19 Fe1 70.1(10)
C18 C19 H19 126.6
C15 C19 H19 126.6
Fe1 C19 H19 124.1
N3 C20 C21 123.6(17)
N3 C20 H20 118.2
C21 C20 H20 118.2
C20 C21 C22 120.4(15)
C20 C21 H21 119.8
C22 C21 H21 119.8
N4 C22 C23 123.9(16)
N4 C22 C21 123.2(15)
C23 C22 C21 112.9(15)
C24 C23 C22 122.6(16)
C24 C23 H23 118.7
C22 C23 H23 118.7
C23 C24 N3 123.5(15)
C23 C24 H24 118.2
N3 C24 H24 118.2
N4 C25 H25A 109.5
N4 C25 H25B 109.5
H25A C25 H25B 109.5
N4 C25 H25C 109.5
H25A C25 H25C 109.5
H25B C25 H25C 109.5
N4 C26 H26A 109.5
N4 C26 H26B 109.5
H26A C26 H26B 109.5
N4 C26 H26C 109.5
H26A C26 H26C 109.5
H26B C26 H26C 109.5
C28 C27 Au2 175.9(15)
C27 C28 C29 172.1(17)
C33 C29 C30 106.5(16)
C33 C29 C28 127.0(18)
C30 C29 C28 126.4(15)
C33 C29 Fe2 69.9(9)
C30 C29 Fe2 68.7(9)
C28 C29 Fe2 123.4(10)
C31 C30 C29 109.4(16)
C31 C30 Fe2 70.3(10)
C29 C30 Fe2 70.0(9)
C31 C30 H30 125.3
C29 C30 H30 125.3
Fe2 C30 H30 126
C30 C31 C32 106.4(16)
C30 C31 Fe2 69.1(10)
C32 C31 Fe2 69.8(10)
C30 C31 H31 126.8
C32 C31 H31 126.8
Fe2 C31 H31 125.8
C33 C32 C31 108.4(15)
C33 C32 Fe2 69.7(9)
C31 C32 Fe2 68.9(9)
C33 C32 H32 125.8
C31 C32 H32 125.8
Fe2 C32 H32 127.2
C32 C33 C29 109.4(17)
C32 C33 Fe2 70.4(9)
C29 C33 Fe2 69.7(9)
C32 C33 H33 125.3
C29 C33 H33 125.3
Fe2 C33 H33 126.2
C38 C34 C35 107.0(15)
C38 C34 Fe2 68.2(9)
C35 C34 Fe2 69.5(8)
C38 C34 H34 126.5
C35 C34 H34 126.5
Fe2 C34 H34 127.4
C36 C35 C34 108.9(16)
C36 C35 Fe2 70.2(8)
C34 C35 Fe2 69.3(9)
C36 C35 H35 125.6
C34 C35 H35 125.6
Fe2 C35 H35 126.6
C37 C36 C35 106.4(15)
C37 C36 Fe2 68.0(9)
C35 C36 Fe2 68.8(8)
C37 C36 H36 126.8
C35 C36 H36 126.8
Fe2 C36 H36 127.9
C36 C37 C38 110.3(16)
C36 C37 Fe2 71.6(10)
C38 C37 Fe2 69.1(10)
C36 C37 H37 124.9
C38 C37 H37 124.9
Fe2 C37 H37 126
C37 C38 C34 107.4(17)
C37 C38 Fe2 69.5(9)
C34 C38 Fe2 70.4(10)
C37 C38 H38 126.3
C34 C38 H38 126.3
Fe2 C38 H38 125.4
C1 N1 C5 117.0(14)
C1 N1 Au1 121.5(11)
C5 N1 Au1 121.5(11)
C3 N2 C6 122.0(13)
C3 N2 C7 120.5(12)
C6 N2 C7 117.6(13)
C20 N3 C24 116.9(16)
C20 N3 Au2 120.2(13)
C24 N3 Au2 122.8(11)
C22 N4 C26 119.6(14)
C22 N4 C25 120.0(13)
C26 N4 C25 120.1(14)
C19 Fe1 C13 157.5(7)
C19 Fe1 C11 120.4(7)
C13 Fe1 C11 67.8(6)
C19 Fe1 C15 41.2(6)
C13 Fe1 C15 123.7(7)
C11 Fe1 C15 157.2(7)
C19 Fe1 C17 68.5(7)
C13 Fe1 C17 126.7(7)
C11 Fe1 C17 123.8(6)
C15 Fe1 C17 67.7(7)
C19 Fe1 C18 40.4(6)
C13 Fe1 C18 161.8(8)
C11 Fe1 C18 107.4(6)
C15 Fe1 C18 67.7(7)
C17 Fe1 C18 40.2(7)
C19 Fe1 C12 157.2(7)
C13 Fe1 C12 40.8(6)
C11 Fe1 C12 39.3(6)
C15 Fe1 C12 161.4(7)
C17 Fe1 C12 111.3(7)
C18 Fe1 C12 124.6(7)
C19 Fe1 C10 103.2(7)
C13 Fe1 C10 68.1(7)
C11 Fe1 C10 42.1(6)
C15 Fe1 C10 119.8(7)
C17 Fe1 C10 158.6(6)
C18 Fe1 C10 121.0(7)
C12 Fe1 C10 68.3(7)
C19 Fe1 C16 68.5(7)
C13 Fe1 C16 110.9(7)
C11 Fe1 C16 160.9(7)
C15 Fe1 C16 39.9(6)
C17 Fe1 C16 40.5(6)
C18 Fe1 C16 67.5(6)
C12 Fe1 C16 127.2(7)
C10 Fe1 C16 156.7(7)
C19 Fe1 C14 120.5(7)
C13 Fe1 C14 39.7(6)
C11 Fe1 C14 68.6(6)
C15 Fe1 C14 106.8(7)
C17 Fe1 C14 160.6(7)
C18 Fe1 C14 156.9(8)
C12 Fe1 C14 67.6(7)
C10 Fe1 C14 40.6(6)
C16 Fe1 C14 123.6(6)
C38 Fe2 C37 41.4(6)
C38 Fe2 C30 120.0(7)
C37 Fe2 C30 156.4(8)
C38 Fe2 C34 41.4(7)
C37 Fe2 C34 69.2(7)
C30 Fe2 C34 106.7(7)
C38 Fe2 C31 157.1(7)
C37 Fe2 C31 161.0(8)
C30 Fe2 C31 40.6(6)
C34 Fe2 C31 122.5(8)
C38 Fe2 C35 69.4(7)
C37 Fe2 C35 68.4(7)
C30 Fe2 C35 124.7(7)
C34 Fe2 C35 41.3(6)
C31 Fe2 C35 109.4(7)
C38 Fe2 C33 120.8(8)
C37 Fe2 C33 106.4(7)
C30 Fe2 C33 68.2(7)
C34 Fe2 C33 157.7(8)
C31 Fe2 C33 68.7(7)
C35 Fe2 C33 159.2(7)
C38 Fe2 C29 103.7(7)
C37 Fe2 C29 119.6(8)
C30 Fe2 C29 41.3(7)
C34 Fe2 C29 121.3(7)
C31 Fe2 C29 69.3(7)
C35 Fe2 C29 159.9(7)
C33 Fe2 C29 40.4(6)
C38 Fe2 C32 157.8(8)
C37 Fe2 C32 123.3(7)
C30 Fe2 C32 68.1(7)
C34 Fe2 C32 160.4(8)
C31 Fe2 C32 41.3(7)
C35 Fe2 C32 125.0(8)
C33 Fe2 C32 39.9(6)
C29 Fe2 C32 68.1(7)
C38 Fe2 C36 69.6(7)
C37 Fe2 C36 40.4(7)
C30 Fe2 C36 161.9(8)
C34 Fe2 C36 69.6(6)
C31 Fe2 C36 125.5(7)
C35 Fe2 C36 41.0(6)
C33 Fe2 C36 122.0(6)
C29 Fe2 C36 155.9(7)
C32 Fe2 C36 109.2(7)
C8 Au1 N1 178.1(5)
C27 Au2 N3 178.7(6)

loop_
_geom_bond_atom_site_label_1
_geom_bond_atom_site_label_2
_geom_bond_distance
C1 N1 1.355(17)
C1 C2 1.37(2)
C1 H1 0.93
C2 C3 1.41(2)
C2 H2 0.93
C3 N2 1.355(19)
C3 C4 1.404(19)
C4 C5 1.37(2)
C4 H4 0.93
C5 N1 1.372(19)
C5 H5 0.93
C6 N2 1.453(17)
C6 H6A 0.96
C6 H6B 0.96
C6 H6C 0.96
C7 N2 1.49(2)
C7 H7A 0.96
C7 H7B 0.96
C7 H7C 0.96
C8 C9 1.19(2)
C8 Au1 1.94(2)
C9 C10 1.46(3)
C10 C14 1.43(2)
C10 C11 1.46(2)
C10 Fe1 2.059(15)
C11 C12 1.37(2)
C11 Fe1 2.020(15)
C11 H11 0.93
C12 C13 1.41(2)
C12 Fe1 2.04(2)
C12 H12 0.93
C13 C14 1.39(2)
C13 Fe1 2.013(18)
C13 H13 0.93
C14 Fe1 2.079(15)
C14 H14 0.93
C15 C16 1.40(2)
C15 C19 1.42(2)
C15 Fe1 2.030(16)
C15 H15 0.93
C16 C17 1.42(2)
C16 Fe1 2.074(14)
C16 H16 0.93
C17 C18 1.40(2)
C17 Fe1 2.037(14)
C17 H17 0.93
C18 C19 1.40(2)
C18 Fe1 2.039(17)
C18 H18 0.93
C19 Fe1 2.011(16)
C19 H19 0.93
C20 N3 1.345(19)
C20 C21 1.37(2)
C20 H20 0.93
C21 C22 1.48(2)
C21 H21 0.93
C22 N4 1.32(2)
C22 C23 1.44(2)
C23 C24 1.32(2)
C23 H23 0.93
C24 N3 1.399(19)
C24 H24 0.93
C25 N4 1.457(18)
C25 H25A 0.96
C25 H25B 0.96
C25 H25C 0.96
C26 N4 1.457(18)
C26 H26A 0.96
C26 H26B 0.96
C26 H26C 0.96
C27 C28 1.24(2)
C27 Au2 1.89(2)
C28 C29 1.48(3)
C29 C33 1.41(2)
C29 C30 1.43(2)
C29 Fe2 2.038(15)
C30 C31 1.41(2)
C30 Fe2 2.020(16)
C30 H30 0.93
C31 C32 1.44(2)
C31 Fe2 2.035(17)
C31 H31 0.93
C32 C33 1.39(2)
C32 Fe2 2.048(15)
C32 H32 0.93
C33 Fe2 2.040(15)
C33 H33 0.93
C34 C38 1.43(2)
C34 C35 1.43(2)
C34 Fe2 2.034(14)
C34 H34 0.93
C35 C36 1.44(2)
C35 Fe2 2.037(15)
C35 H35 0.93
C36 C37 1.40(2)
C36 Fe2 2.056(14)
C36 H36 0.93
C37 C38 1.42(2)
C37 Fe2 2.010(16)
C37 H37 0.93
C38 Fe2 2.004(16)
C38 H38 0.93
N1 Au1 2.025(13)
N3 Au2 2.055(16)
